data_2222879
loop_
_publ_author_name
'Chantrapromma, Suchada'
'Chanawanno, Kullapa'
'Fun, Hoong-Kun'

_publ_section_title
;
 2-[(<i>E</i>)-2-(4-Chlorophenyl)ethenyl]-1-methylpyridinium
 4-bromobenzenesulfonate
;
_journal_coeditor_code SJ2633
_journal_issue 8
_journal_name_full 'Acta Crystallographica Section E'
_journal_page_first o1884
_journal_page_last o1885
_journal_paper_doi 10.1107/S1600536809026968
_journal_volume 65
_journal_year 2009
_chemical_formula_iupac 'C14 H13 Cl N +, C6 H4 Br O3 S -'
_chemical_formula_moiety 'C14 H13 Cl N +, C6 H4 Br O3 S -'
_chemical_formula_sum 'C20 H17 Br Cl N O3 S'
_chemical_formula_weight 466.77
_chemical_melting_point_gt 508
_chemical_melting_point_lt 509
_chemical_name_common
;
2-[(<i>E</i>)-2-(4-chlorophenyl)ethenyl]-1-methylpyridinium
4-bromobenzenesulfonate
;
_chemical_name_systematic
;
2-[(<i>E</i>)-2-(4-Chlorophenyl)ethenyl]-1-methylpyridinium
4-bromobenzenesulfonate
;
_space_group_IT_number 14
_symmetry_cell_setting monoclinic
_symmetry_space_group_name_Hall '-P 2ybc'
_symmetry_space_group_name_H-M 'P 1 21/c 1'
_atom_sites_solution_hydrogens geom
_atom_sites_solution_primary direct
_atom_sites_solution_secondary difmap
_audit_creation_method SHELXL-97
_cell_angle_alpha 90.00
_cell_angle_beta 93.4670(10)
_cell_angle_gamma 90.00
_cell_formula_units_Z 4
_cell_length_a 7.94760(10)
_cell_length_b 18.6099(3)
_cell_length_c 12.7173(2)
_cell_measurement_reflns_used 8227
_cell_measurement_temperature 100(2)
_cell_measurement_theta_max 35.00
_cell_measurement_theta_min 2.19
_cell_volume 1877.50(5)
_computing_cell_refinement 'SAINT (Bruker, 2005)'
_computing_data_collection 'APEX2 (Bruker, 2005)'
_computing_data_reduction 'SAINT (Bruker, 2005)'
_computing_molecular_graphics 'SHELXTL (Sheldrick, 2008)'
_computing_publication_material
;
SHELXTL (Sheldrick, 2008) and PLATON (Spek, 2009)
;
_computing_structure_refinement 'SHELXTL (Sheldrick, 2008)'
_computing_structure_solution 'SHELXTL (Sheldrick, 2008)'
_diffrn_ambient_temperature 100
_diffrn_measured_fraction_theta_full 0.996
_diffrn_measured_fraction_theta_max 0.996
_diffrn_measurement_device_type 'Bruker APEXII CCD area-detector'
_diffrn_measurement_method '\f and \w'
_diffrn_radiation_monochromator graphite
_diffrn_radiation_source 'sealed tube'
_diffrn_radiation_type MoK\a
_diffrn_radiation_wavelength 0.71073
_diffrn_reflns_av_R_equivalents 0.0264
_diffrn_reflns_av_sigmaI/netI 0.0267
_diffrn_reflns_limit_h_max 12
_diffrn_reflns_limit_h_min -12
_diffrn_reflns_limit_k_max 30
_diffrn_reflns_limit_k_min -29
_diffrn_reflns_limit_l_max 20
_diffrn_reflns_limit_l_min -20
_diffrn_reflns_number 36425
_diffrn_reflns_theta_full 35.00
_diffrn_reflns_theta_max 35.00
_diffrn_reflns_theta_min 2.19
_diffrn_standards_number 0
_exptl_absorpt_coefficient_mu 2.464
_exptl_absorpt_correction_T_max 0.5858
_exptl_absorpt_correction_T_min 0.3680
_exptl_absorpt_correction_type multi-scan
_exptl_absorpt_process_details '(SADABS; Bruker, 2005)'
_exptl_crystal_colour Brown
_exptl_crystal_density_diffrn 1.651
_exptl_crystal_density_method 'not measured'
_exptl_crystal_description Block
_exptl_crystal_F_000 944
_exptl_crystal_size_max 0.51
_exptl_crystal_size_mid 0.26
_exptl_crystal_size_min 0.24
_refine_diff_density_max 1.302
_refine_diff_density_min -0.726
_refine_ls_extinction_method none
_refine_ls_goodness_of_fit_ref 1.024
_refine_ls_hydrogen_treatment constr
_refine_ls_matrix_type full
_refine_ls_number_parameters 245
_refine_ls_number_reflns 8227
_refine_ls_number_restraints 0
_refine_ls_restrained_S_all 1.024
_refine_ls_R_factor_all 0.0430
_refine_ls_R_factor_gt 0.0312
_refine_ls_shift/su_max 0.002
_refine_ls_shift/su_mean 0.000
_refine_ls_structure_factor_coef Fsqd
_refine_ls_weighting_details 'calc w=1/[\s^2^(Fo^2^)+(0.0355P)^2^+1.227P] where P=(Fo^2^+2Fc^2^)/3'
_refine_ls_weighting_scheme calc
_refine_ls_wR_factor_gt 0.0745
_refine_ls_wR_factor_ref 0.0793
_reflns_number_gt 6744
_reflns_number_total 8227
_reflns_threshold_expression I>2\s(I)
_cod_data_source_file sj2633.cif
_cod_data_source_block I
_cod_depositor_comments
;
The following automatic conversions were performed:
'_symmetry_cell_setting' value 'Monoclinic' changed to 'monoclinic'
according to '/home/saulius/struct/CIF-dictionaries/cif_core.dic'
dictionary named 'cif_core.dic' version 2.4.1 from 2010-06-29.

Automatic conversion script
Id: cif_fix_enum 1527 2010-12-29 10:47:43Z saulius 

The following automatic conversions were performed:

'_symmetry_cell_setting' value 'Monoclinic' changed to 'monoclinic'
according to /home/saulius/struct/CIF-dictionaries/cif_core.dic
dictionary named 'cif_core.dic' version 2.4.1 from 2010-06-29.

Automatic conversion script
Id: cif_fix_values 1715 2011-07-08 13:25:40Z adriana 
;
_cod_original_sg_symbol_H-M 'P 21/c'
_cod_database_code 2222879
_cod_database_fobs_code 2222879

loop_
_symmetry_equiv_pos_as_xyz
'x, y, z'
'-x, y+1/2, -z+1/2'
'-x, -y, -z'
'x, -y-1/2, z-1/2'

loop_
_atom_site_type_symbol
_atom_site_label
_atom_site_fract_x
_atom_site_fract_y
_atom_site_fract_z
_atom_site_U_iso_or_equiv
_atom_site_adp_type
_atom_site_calc_flag
_atom_site_refinement_flags
_atom_site_occupancy
_atom_site_disorder_assembly
_atom_site_disorder_group
Br Br1 0.233790(18) 0.807999(8) 0.089929(11) 0.01901(4) Uani d . 1 . .
Cl Cl1 0.39854(5) 0.44980(2) -0.33199(3) 0.02829(8) Uani d . 1 . .
S S1 0.87153(4) 0.769209(17) 0.42302(2) 0.01344(6) Uani d . 1 . .
N N1 1.03961(15) 0.57489(6) 0.26973(9) 0.0163(2) Uani d . 1 . .
O O1 1.01963(13) 0.79162(6) 0.36935(9) 0.01957(19) Uani d . 1 . .
O O2 0.83179(15) 0.81603(6) 0.50948(8) 0.0220(2) Uani d . 1 . .
O O3 0.87526(14) 0.69338(5) 0.45166(8) 0.01917(19) Uani d . 1 . .
C C1 1.1310(2) 0.57574(8) 0.36310(11) 0.0206(3) Uani d . 1 . .
H H1A 1.1703 0.6194 0.3904 0.025 Uiso calc R 1 . .
C C2 1.1670(2) 0.51371(8) 0.41839(11) 0.0219(3) Uani d . 1 . .
H H2A 1.2302 0.5150 0.4823 0.026 Uiso calc R 1 . .
C C3 1.1070(2) 0.44893(8) 0.37682(11) 0.0214(3) Uani d . 1 . .
H H3A 1.1279 0.4063 0.4134 0.026 Uiso calc R 1 . .
C C4 1.01612(19) 0.44842(8) 0.28073(11) 0.0195(2) Uani d . 1 . .
H H4A 0.9780 0.4050 0.2521 0.023 Uiso calc R 1 . .
C C5 0.98054(17) 0.51241(7) 0.22572(11) 0.0163(2) Uani d . 1 . .
C C6 0.88146(18) 0.51613(7) 0.12614(11) 0.0180(2) Uani d . 1 . .
H H6A 0.8578 0.5612 0.0973 0.022 Uiso calc R 1 . .
C C7 0.82227(19) 0.45815(7) 0.07362(11) 0.0191(2) Uani d . 1 . .
H H7A 0.8488 0.4134 0.1027 0.023 Uiso calc R 1 . .
C C8 0.71911(18) 0.45944(7) -0.02595(11) 0.0166(2) Uani d . 1 . .
C C9 0.6540(2) 0.39406(7) -0.06589(11) 0.0207(3) Uani d . 1 . .
H H9A 0.6790 0.3518 -0.0293 0.025 Uiso calc R 1 . .
C C10 0.5528(2) 0.39117(8) -0.15891(12) 0.0225(3) Uani d . 1 . .
H H10A 0.5082 0.3477 -0.1836 0.027 Uiso calc R 1 . .
C C11 0.51988(19) 0.45417(8) -0.21391(11) 0.0193(2) Uani d . 1 . .
C C12 0.58160(19) 0.52002(8) -0.17711(11) 0.0193(2) Uani d . 1 . .
H H12A 0.5572 0.5619 -0.2149 0.023 Uiso calc R 1 . .
C C13 0.68025(18) 0.52247(7) -0.08315(11) 0.0184(2) Uani d . 1 . .
H H13A 0.7211 0.5664 -0.0578 0.022 Uiso calc R 1 . .
C C14 1.0017(2) 0.64493(7) 0.21800(11) 0.0202(3) Uani d . 1 . .
H H14A 1.0547 0.6828 0.2591 0.030 Uiso calc R 1 . .
H H14B 0.8820 0.6524 0.2126 0.030 Uiso calc R 1 . .
H H14C 1.0439 0.6449 0.1488 0.030 Uiso calc R 1 . .
C C15 0.69849(16) 0.77983(7) 0.32849(10) 0.0132(2) Uani d . 1 . .
C C16 0.53518(17) 0.77816(7) 0.36296(10) 0.0166(2) Uani d . 1 . .
H H16A 0.5188 0.7707 0.4339 0.020 Uiso calc R 1 . .
C C17 0.39682(17) 0.78748(7) 0.29222(11) 0.0162(2) Uani d . 1 . .
H H17A 0.2879 0.7859 0.3150 0.019 Uiso calc R 1 . .
C C18 0.42424(17) 0.79926(7) 0.18665(10) 0.0146(2) Uani d . 1 . .
C C19 0.58535(18) 0.80181(7) 0.15040(10) 0.0150(2) Uani d . 1 . .
H H19A 0.6012 0.8102 0.0796 0.018 Uiso calc R 1 . .
C C20 0.72348(17) 0.79154(7) 0.22238(10) 0.0139(2) Uani d . 1 . .
H H20A 0.8323 0.7925 0.1993 0.017 Uiso calc R 1 . .

loop_
_atom_site_aniso_label
_atom_site_aniso_U_11
_atom_site_aniso_U_22
_atom_site_aniso_U_33
_atom_site_aniso_U_12
_atom_site_aniso_U_13
_atom_site_aniso_U_23
Br1 0.01657(7) 0.02094(6) 0.01858(6) 0.00174(5) -0.00664(5) 0.00000(5)
Cl1 0.02706(18) 0.0357(2) 0.02110(15) 0.00237(15) -0.00652(13) -0.00412(14)
S1 0.01243(13) 0.01367(12) 0.01385(12) 0.00116(10) -0.00235(10) -0.00005(9)
N1 0.0170(5) 0.0155(5) 0.0163(5) 0.0024(4) 0.0002(4) -0.0001(4)
O1 0.0124(4) 0.0235(5) 0.0225(5) -0.0018(4) -0.0013(4) 0.0022(4)
O2 0.0244(5) 0.0241(5) 0.0169(4) 0.0055(4) -0.0041(4) -0.0065(4)
O3 0.0203(5) 0.0150(4) 0.0215(4) 0.0013(4) -0.0043(4) 0.0040(3)
C1 0.0247(7) 0.0205(6) 0.0162(5) 0.0026(5) -0.0010(5) -0.0015(4)
C2 0.0251(7) 0.0248(6) 0.0154(5) 0.0050(5) -0.0009(5) 0.0015(5)
C3 0.0249(7) 0.0205(6) 0.0190(6) 0.0057(5) 0.0023(5) 0.0034(5)
C4 0.0209(6) 0.0164(5) 0.0212(6) 0.0017(5) 0.0007(5) 0.0013(4)
C5 0.0153(6) 0.0161(5) 0.0173(5) 0.0026(4) -0.0003(4) 0.0000(4)
C6 0.0196(6) 0.0169(5) 0.0171(5) 0.0012(5) -0.0020(5) 0.0007(4)
C7 0.0226(6) 0.0170(6) 0.0176(5) 0.0008(5) 0.0003(5) 0.0013(4)
C8 0.0169(6) 0.0146(5) 0.0183(5) -0.0003(4) -0.0001(4) -0.0001(4)
C9 0.0261(7) 0.0141(5) 0.0217(6) -0.0008(5) -0.0021(5) -0.0002(4)
C10 0.0278(7) 0.0174(6) 0.0220(6) -0.0026(5) -0.0016(5) -0.0034(5)
C11 0.0186(6) 0.0221(6) 0.0170(5) 0.0015(5) -0.0004(5) -0.0023(4)
C12 0.0197(6) 0.0176(6) 0.0203(6) 0.0012(5) -0.0014(5) 0.0018(4)
C13 0.0182(6) 0.0144(5) 0.0223(6) -0.0009(4) -0.0008(5) 0.0004(4)
C14 0.0268(7) 0.0143(5) 0.0191(6) 0.0023(5) -0.0032(5) 0.0006(4)
C15 0.0131(5) 0.0127(5) 0.0137(5) 0.0005(4) -0.0008(4) 0.0000(4)
C16 0.0145(5) 0.0206(6) 0.0146(5) 0.0016(5) 0.0002(4) 0.0018(4)
C17 0.0126(5) 0.0194(5) 0.0166(5) 0.0012(4) -0.0004(4) 0.0010(4)
C18 0.0136(5) 0.0140(5) 0.0156(5) 0.0011(4) -0.0036(4) -0.0003(4)
C19 0.0175(6) 0.0146(5) 0.0127(5) 0.0004(4) -0.0011(4) -0.0006(4)
C20 0.0132(5) 0.0143(5) 0.0141(5) 0.0006(4) 0.0003(4) -0.0002(4)

loop_
_atom_type_symbol
_atom_type_description
_atom_type_scat_dispersion_real
_atom_type_scat_dispersion_imag
_atom_type_scat_source
C C 0.0033 0.0016 'International Tables Vol C Tables 4.2.6.8 and 6.1.1.4'
H H 0.0000 0.0000 'International Tables Vol C Tables 4.2.6.8 and 6.1.1.4'
N N 0.0061 0.0033 'International Tables Vol C Tables 4.2.6.8 and 6.1.1.4'
O O 0.0106 0.0060 'International Tables Vol C Tables 4.2.6.8 and 6.1.1.4'
S S 0.1246 0.1234 'International Tables Vol C Tables 4.2.6.8 and 6.1.1.4'
Cl Cl 0.1484 0.1585 'International Tables Vol C Tables 4.2.6.8 and 6.1.1.4'
Br Br -0.2901 2.4595 'International Tables Vol C Tables 4.2.6.8 and 6.1.1.4'

loop_
_geom_angle_atom_site_label_1
_geom_angle_atom_site_label_2
_geom_angle_atom_site_label_3
_geom_angle_site_symmetry_1
_geom_angle_site_symmetry_3
_geom_angle
_geom_angle_publ_flag
O2 S1 O1 . . 113.69(7) ?
O2 S1 O3 . . 113.19(7) ?
O1 S1 O3 . . 112.92(7) ?
O2 S1 C15 . . 104.47(6) ?
O1 S1 C15 . . 105.34(6) ?
O3 S1 C15 . . 106.22(6) ?
C1 N1 C5 . . 121.59(12) ?
C1 N1 C14 . . 117.56(12) ?
C5 N1 C14 . . 120.84(11) ?
N1 C1 C2 . . 121.57(14) ?
N1 C1 H1A . . 119.2 ?
C2 C1 H1A . . 119.2 ?
C1 C2 C3 . . 118.61(13) ?
C1 C2 H2A . . 120.7 ?
C3 C2 H2A . . 120.7 ?
C4 C3 C2 . . 119.44(13) ?
C4 C3 H3A . . 120.3 ?
C2 C3 H3A . . 120.3 ?
C3 C4 C5 . . 120.98(13) ?
C3 C4 H4A . . 119.5 ?
C5 C4 H4A . . 119.5 ?
N1 C5 C4 . . 117.80(12) ?
N1 C5 C6 . . 118.24(12) ?
C4 C5 C6 . . 123.95(13) ?
C7 C6 C5 . . 123.52(13) ?
C7 C6 H6A . . 118.2 ?
C5 C6 H6A . . 118.2 ?
C6 C7 C8 . . 125.35(13) ?
C6 C7 H7A . . 117.3 ?
C8 C7 H7A . . 117.3 ?
C13 C8 C9 . . 118.10(12) ?
C13 C8 C7 . . 123.69(12) ?
C9 C8 C7 . . 118.20(12) ?
C10 C9 C8 . . 121.50(13) ?
C10 C9 H9A . . 119.3 ?
C8 C9 H9A . . 119.3 ?
C11 C10 C9 . . 118.67(13) ?
C11 C10 H10A . . 120.7 ?
C9 C10 H10A . . 120.7 ?
C10 C11 C12 . . 121.67(13) ?
C10 C11 Cl1 . . 118.43(11) ?
C12 C11 Cl1 . . 119.90(11) ?
C13 C12 C11 . . 119.18(13) ?
C13 C12 H12A . . 120.4 ?
C11 C12 H12A . . 120.4 ?
C12 C13 C8 . . 120.85(13) ?
C12 C13 H13A . . 119.6 ?
C8 C13 H13A . . 119.6 ?
N1 C14 H14A . . 109.5 ?
N1 C14 H14B . . 109.5 ?
H14A C14 H14B . . 109.5 ?
N1 C14 H14C . . 109.5 ?
H14A C14 H14C . . 109.5 ?
H14B C14 H14C . . 109.5 ?
C20 C15 C16 . . 119.85(12) ?
C20 C15 S1 . . 121.43(10) ?
C16 C15 S1 . . 118.70(9) ?
C17 C16 C15 . . 120.59(12) ?
C17 C16 H16A . . 119.7 ?
C15 C16 H16A . . 119.7 ?
C16 C17 C18 . . 118.74(13) ?
C16 C17 H17A . . 120.6 ?
C18 C17 H17A . . 120.6 ?
C19 C18 C17 . . 121.86(12) ?
C19 C18 Br1 . . 119.82(10) ?
C17 C18 Br1 . . 118.27(10) ?
C18 C19 C20 . . 118.76(12) ?
C18 C19 H19A . . 120.6 ?
C20 C19 H19A . . 120.6 ?
C15 C20 C19 . . 120.19(12) ?
C15 C20 H20A . . 119.9 ?
C19 C20 H20A . . 119.9 ?

loop_
_geom_bond_atom_site_label_1
_geom_bond_atom_site_label_2
_geom_bond_site_symmetry_2
_geom_bond_distance
_geom_bond_publ_flag
Br1 C18 . 1.8988(13) ?
Cl1 C11 . 1.7368(14) ?
S1 O2 . 1.4525(11) ?
S1 O1 . 1.4569(11) ?
S1 O3 . 1.4572(10) ?
S1 C15 . 1.7820(13) ?
N1 C1 . 1.3540(18) ?
N1 C5 . 1.3615(18) ?
N1 C14 . 1.4828(17) ?
C1 C2 . 1.373(2) ?
C1 H1A . 0.9300 ?
C2 C3 . 1.389(2) ?
C2 H2A . 0.9300 ?
C3 C4 . 1.381(2) ?
C3 H3A . 0.9300 ?
C4 C5 . 1.4013(19) ?
C4 H4A . 0.9300 ?
C5 C6 . 1.4518(19) ?
C6 C7 . 1.3393(19) ?
C6 H6A . 0.9300 ?
C7 C8 . 1.4665(19) ?
C7 H7A . 0.9300 ?
C8 C13 . 1.4048(19) ?
C8 C9 . 1.4052(19) ?
C9 C10 . 1.390(2) ?
C9 H9A . 0.9300 ?
C10 C11 . 1.382(2) ?
C10 H10A . 0.9300 ?
C11 C12 . 1.390(2) ?
C12 C13 . 1.390(2) ?
C12 H12A . 0.9300 ?
C13 H13A . 0.9300 ?
C14 H14A . 0.9600 ?
C14 H14B . 0.9600 ?
C14 H14C . 0.9600 ?
C15 C20 . 1.3930(18) ?
C15 C16 . 1.3952(19) ?
C16 C17 . 1.3889(18) ?
C16 H16A . 0.9300 ?
C17 C18 . 1.3905(19) ?
C17 H17A . 0.9300 ?
C18 C19 . 1.3877(19) ?
C19 C20 . 1.3993(18) ?
C19 H19A . 0.9300 ?
C20 H20A . 0.9300 ?

loop_
_geom_hbond_atom_site_label_D
_geom_hbond_atom_site_label_H
_geom_hbond_atom_site_label_A
_geom_hbond_site_symmetry_A
_geom_hbond_distance_DH
_geom_hbond_distance_HA
_geom_hbond_distance_DA
_geom_hbond_angle_DHA
_geom_hbond_publ_flag
C1 H1A Br1 4_676 0.93 2.89 3.6585(14) 141 y
C3 H3A O3 3_766 0.93 2.53 3.4285(17) 163 y
C6 H6A O2 4_575 0.93 2.55 3.4702(17) 172 y
C7 H7A O1 2_745 0.93 2.51 3.4057(17) 161 y
C13 H13A O2 4_575 0.93 2.49 3.4205(17) 180 y
C14 H14A O1 1_555 0.96 2.49 3.3383(17) 148 y
C14 H14C O2 4_575 0.96 2.48 2.9917(18) 113 y
C17 H17A O1 1_455 0.93 2.28 3.2110(17) 175 y
C20 H20A O1 1_555 0.93 2.55 2.9157(17) 104 y
C10 H10A Cg3 3_665 0.93 2.77 3.6831(16) 169 y
C12 H12A Cg3 4_575 0.93 2.79 3.6402(16) 153 y

loop_
_geom_torsion_atom_site_label_1
_geom_torsion_atom_site_label_2
_geom_torsion_atom_site_label_3
_geom_torsion_atom_site_label_4
_geom_torsion_site_symmetry_1
_geom_torsion_site_symmetry_2
_geom_torsion_site_symmetry_3
_geom_torsion_site_symmetry_4
_geom_torsion
_geom_torsion_publ_flag
C5 N1 C1 C2 . . . . -0.7(2) ?
C14 N1 C1 C2 . . . . 177.66(14) ?
N1 C1 C2 C3 . . . . -0.2(2) ?
C1 C2 C3 C4 . . . . 1.2(2) ?
C2 C3 C4 C5 . . . . -1.4(2) ?
C1 N1 C5 C4 . . . . 0.5(2) ?
C14 N1 C5 C4 . . . . -177.77(13) ?
C1 N1 C5 C6 . . . . 179.13(13) ?
C14 N1 C5 C6 . . . . 0.8(2) ?
C3 C4 C5 N1 . . . . 0.5(2) ?
C3 C4 C5 C6 . . . . -178.01(14) ?
N1 C5 C6 C7 . . . . 177.40(14) ?
C4 C5 C6 C7 . . . . -4.1(2) ?
C5 C6 C7 C8 . . . . 178.74(14) ?
C6 C7 C8 C13 . . . . 5.2(2) ?
C6 C7 C8 C9 . . . . -174.16(15) ?
C13 C8 C9 C10 . . . . -0.4(2) ?
C7 C8 C9 C10 . . . . 178.93(14) ?
C8 C9 C10 C11 . . . . 1.6(2) ?
C9 C10 C11 C12 . . . . -1.7(2) ?
C9 C10 C11 Cl1 . . . . 178.16(12) ?
C10 C11 C12 C13 . . . . 0.6(2) ?
Cl1 C11 C12 C13 . . . . -179.20(11) ?
C11 C12 C13 C8 . . . . 0.6(2) ?
C9 C8 C13 C12 . . . . -0.7(2) ?
C7 C8 C13 C12 . . . . -179.97(14) ?
O2 S1 C15 C20 . . . . 132.62(11) ?
O1 S1 C15 C20 . . . . 12.55(12) ?
O3 S1 C15 C20 . . . . -107.47(11) ?
O2 S1 C15 C16 . . . . -45.68(12) ?
O1 S1 C15 C16 . . . . -165.75(11) ?
O3 S1 C15 C16 . . . . 74.23(12) ?
C20 C15 C16 C17 . . . . 0.5(2) ?
S1 C15 C16 C17 . . . . 178.87(11) ?
C15 C16 C17 C18 . . . . -0.7(2) ?
C16 C17 C18 C19 . . . . 0.1(2) ?
C16 C17 C18 Br1 . . . . 177.48(10) ?
C17 C18 C19 C20 . . . . 0.59(19) ?
Br1 C18 C19 C20 . . . . -176.75(9) ?
C16 C15 C20 C19 . . . . 0.17(19) ?
S1 C15 C20 C19 . . . . -178.11(10) ?
C18 C19 C20 C15 . . . . -0.72(19) ?

loop_
_cod_related_entry_id
_cod_related_entry_database
_cod_related_entry_code
1 ChemSpider 30655847
